data_1524259
loop_
_publ_author_name
'Dittmar, G.'

_publ_section_title
;
 Die Kristallstrukturen von K6 (Ge2 Te6) und K6 (Sn2 Te6) und ihre
 kristall-chemische Beziehung zum K6 (S Te6) -Typ
;
_journal_name_full 'Zeitschrift fuer Anorganische und Allgemeine Chemie'
_journal_page_first 68
_journal_page_last 78
_journal_volume 453
_journal_year 1979
_chemical_formula_sum 'Ge2 K6 Te6'
_chemical_name_systematic 'K6 Ge2 Te6'
_space_group_IT_number 15
_symmetry_space_group_name_Hall '-C 2yc'
_symmetry_space_group_name_H-M 'C 1 2/c 1'
_cell_angle_alpha 90
_cell_angle_beta 95.19
_cell_angle_gamma 90
_cell_formula_units_Z 4
_cell_length_a 16.01
_cell_length_b 13.619
_cell_length_c 9.713
_cell_volume 2109.142
_citation_journal_id_ASTM ZAACAB
_cod_data_source_file Dittmar_ZAACAB_1979_562.cif
_cod_data_source_block Ge2K6Te6
_cod_database_code 1524259

loop_
_symmetry_equiv_pos_as_xyz
x,y,z
-x,y,-z+1/2
-x,-y,-z
x,-y,z-1/2
x+1/2,y+1/2,z
-x+1/2,y+1/2,-z+1/2
-x+1/2,-y+1/2,-z
x+1/2,-y+1/2,z-1/2

loop_
_atom_site_label
_atom_site_type_symbol
_atom_site_fract_x
_atom_site_fract_y
_atom_site_fract_z
_atom_site_occupancy
_atom_site_U_iso_or_equiv
K4 K+1 0.5 0.4085 0.25 1 0.0
K2 K+1 0.5907 0.7809 0.132 1 0.0
Te3 Te-2 0.4098 0.6096 0.0619 1 0.0
K1 K+1 0.2363 0.0112 0.224 1 0.0
K3 K+1 0.5 0.0967 0.25 1 0.0
Te2 Te-2 0.3924 0.9172 0.0378 1 0.0
Ge1 Ge+3 0.3216 0.7535 0.9595 1 0.0
Te1 Te-2 0.3113 0.7424 0.6923 1 0.0
